data_9008132
loop_
_publ_author_name
'G\"uven, N.'
'Burnham, C. W.'

_publ_section_title 'The Crystal Structure of 3T Muscovite'
_journal_name_full 'Zeitschrift f\"ur Kristallographie'
_journal_page_first 163
_journal_page_last 183
_journal_paper_doi 10.1524/zkri.1967.125.125.163
_journal_volume 125
_journal_year 1967
_chemical_compound_source
;
In granodiorite near Sunrise Copper Prospect, Sultan Basin, Snohomish County, 
Washington, USA
;
_chemical_formula_sum 'Al2.53 Ba0.02 Ca0.02 Fe0.08 H2 K0.9 Mg0.08 Na0.06 O12 Si3.3 Ti0.01'
_chemical_name_mineral Muscovite-3T
_space_group_IT_number 151
_symmetry_cell_setting trigonal
_symmetry_space_group_name_Hall 'P 31 2 (0 0 4)'
_symmetry_space_group_name_H-M 'P 31 1 2'
_cell_angle_alpha 90
_cell_angle_beta 90
_cell_angle_gamma 120
_cell_formula_units_Z 3
_cell_length_a 5.1963(4)
_cell_length_b 5.1963(4)
_cell_length_c 29.9705(16)
_cell_volume 700.831
_database_code_amcsd 0010646
_exptl_crystal_density_diffrn 2.857
_exptl_crystal_density_meas 2.82
_refine_ls_R_factor_all 0.024
_cod_original_formula_sum '(K.9 Na.06 Ca.02 Ba.02) Al2.53 Fe.08 Mg.08 Ti.01 Si3.3 O12 H2'
_cod_database_code 9008132

loop_
_space_group_symop_id
_space_group_symop_operation_xyz
1 x,y,z
2 -x+y,y,1/3-z
3 -y,x-y,1/3+z
4 -y,-x,2/3-z
5 -x+y,-x,2/3+z
6 x,x-y,-z

loop_
_atom_site_label
_atom_site_type_symbol
_atom_site_site_symmetry_multiplicity
_atom_site_Wyckoff_symbol
_atom_site_fract_x
_atom_site_fract_y
_atom_site_fract_z
_atom_site_occupancy
_atom_site_U_iso_or_equiv
_atom_site_attached_hydrogens
K K 3 b 0.13000 -0.13000 0.83333 0.90000 0.02191 0
Na Na 3 b 0.13000 -0.13000 0.83333 0.06000 0.02191 0
Ca C 3 b 0.13000 -0.13000 0.83333 0.02000 0.02191 0
Ba Ba 3 b 0.13000 -0.13000 0.83333 0.02000 0.02191 0
Al1_1 Al 3 a -0.23000 0.23000 0.33333 0.83000 0.01203 0
Fe3+1 Fe 3 a -0.23000 0.23000 0.33333 0.04000 0.01203 0
Fe2+1 Fe 3 a -0.23000 0.23000 0.33333 0.04000 0.01203 0
Mg1 Mg 3 a -0.23000 0.23000 0.33333 0.08000 0.01203 0
Ti1 Ti 3 a -0.23000 0.23000 0.33333 0.01000 0.01203 0
Al2 Al 3 a 0.10000 -0.10000 0.33333 1.00000 0.00937 0
Si1 Si 6 c 0.79600 0.20000 -0.08940 0.65000 0.00241 0
Al1_2 Al 6 c 0.79600 0.20000 -0.08940 0.35000 0.00241 0
Si2 Si 6 c 0.46200 0.55000 -0.08950 1.00000 0.00823 0
Oa O 6 c 0.75000 0.17800 -0.03570 1.00000 0.01938 0
Ob O 6 c 0.52200 0.56600 -0.03630 1.00000 0.00507 0
O-H O 6 c 0.11200 -0.08500 -0.03370 1.00000 0.00494 1
Oc O 6 c 0.66600 0.85700 -0.11100 1.00000 0.00937 0
Od O 6 c 0.14000 0.45100 -0.10580 1.00000 0.01013 0
Oe O 6 c 0.56300 0.31100 -0.10980 1.00000 0.00215 0

loop_
_cod_changelog_entry_id
_cod_changelog_entry_author
_cod_changelog_entry_date
_cod_changelog_entry_text
1
;cod-tools version 3.10.1
Id: cif_fix_AMCSD_atom_labels 10224 2024-08-07 11:09:31Z saulius
;
2024-08-07T19:39:54+03:00
;Changed the following '_atom_site_label' values:
the first duplicated label 'Al1'  converted to 'Al1_1'
duplicated label 'Al1' at index 11 converted to 'Al1_2'
;

loop_
_cod_related_entry_id
_cod_related_entry_database
_cod_related_entry_code
1 AMCSD 0010646
